data_7119417
loop_
_publ_author_name
'Aggarwal, Himanshu'
'Das, Raj Kumar'
'Engel, Emile R.'
'Barbour, Leonard J.'

_publ_section_title
;
 A five-fold interpenetrated metal-organic framework showing a large
 variation in thermal expansion behaviour owing to dramatic structural
 transformation upon dehydration-rehydration.
;
_journal_issue 5
_journal_name_full 'Chemical communications (Cambridge, England)'
_journal_page_first 861
_journal_page_last 864
_journal_paper_doi 10.1039/c6cc07995d
_journal_volume 53
_journal_year 2017
_chemical_formula_moiety 'C16 H14 N2 O4 Zn, H2 O'
_chemical_formula_sum 'C16 H16 N2 O5 Zn'
_chemical_formula_weight 381.68
_chemical_name_systematic
; 
 ? 
;
_space_group_IT_number 2
_symmetry_cell_setting triclinic
_symmetry_space_group_name_Hall '-P 1'
_symmetry_space_group_name_H-M 'P -1'
_atom_sites_solution_hydrogens geom
_atom_sites_solution_primary direct
_atom_sites_solution_secondary difmap
_audit_creation_method SHELXL-97
_audit_update_record
;
2016-05-18 deposited with the CCDC.
2016-12-06 downloaded from the CCDC.
;
_cell_angle_alpha 91.177(2)
_cell_angle_beta 110.7170(10)
_cell_angle_gamma 99.0880(10)
_cell_formula_units_Z 2
_cell_length_a 8.4619(2)
_cell_length_b 9.1264(2)
_cell_length_c 11.2843(3)
_cell_measurement_reflns_used 5892
_cell_measurement_temperature 240(2)
_cell_measurement_theta_max 26.04
_cell_measurement_theta_min 2.27
_cell_volume 802.11(3)
_computing_cell_refinement 'SAINT (Bruker, 2009)'
_computing_data_reduction SAINT
_computing_molecular_graphics 'X-Seed (Barbour 2001)'
_computing_structure_refinement 'SHELXL-97 (Sheldrick, 1997)'
_computing_structure_solution 'SHELXS-97 (Sheldrick, 1990)'
_diffrn_ambient_temperature 240(2)
_diffrn_measured_fraction_theta_full 0.997
_diffrn_measured_fraction_theta_max 0.997
_diffrn_measurement_device_type 'CCD area detector'
_diffrn_measurement_method 'phi and omega scans'
_diffrn_radiation_monochromator graphite
_diffrn_radiation_source 'fine-focus sealed tube'
_diffrn_radiation_type MoK\a
_diffrn_radiation_wavelength 0.71073
_diffrn_reflns_av_R_equivalents 0.0219
_diffrn_reflns_av_sigmaI/netI 0.0204
_diffrn_reflns_limit_h_max 10
_diffrn_reflns_limit_h_min -10
_diffrn_reflns_limit_k_max 11
_diffrn_reflns_limit_k_min -11
_diffrn_reflns_limit_l_max 13
_diffrn_reflns_limit_l_min -13
_diffrn_reflns_number 10647
_diffrn_reflns_theta_full 26.06
_diffrn_reflns_theta_max 26.06
_diffrn_reflns_theta_min 1.94
_exptl_absorpt_coefficient_mu 1.560
_exptl_absorpt_correction_T_max 0.8253
_exptl_absorpt_correction_T_min 0.3565
_exptl_absorpt_correction_type multi-scan
_exptl_absorpt_process_details SADABS
_exptl_crystal_colour colorless
_exptl_crystal_density_diffrn 1.580
_exptl_crystal_density_method 'not measured'
_exptl_crystal_description plate
_exptl_crystal_F_000 392
_exptl_crystal_size_max 0.833
_exptl_crystal_size_mid 0.225
_exptl_crystal_size_min 0.128
_refine_diff_density_max 0.787
_refine_diff_density_min -0.546
_refine_diff_density_rms 0.061
_refine_ls_extinction_method none
_refine_ls_goodness_of_fit_ref 1.026
_refine_ls_hydrogen_treatment refU
_refine_ls_matrix_type full
_refine_ls_number_parameters 219
_refine_ls_number_reflns 3165
_refine_ls_number_restraints 2
_refine_ls_restrained_S_all 1.040
_refine_ls_R_factor_all 0.0329
_refine_ls_R_factor_gt 0.0306
_refine_ls_shift/su_max 0.001
_refine_ls_shift/su_mean 0.000
_refine_ls_structure_factor_coef Fsqd
_refine_ls_weighting_details 'calc w=1/[\s^2^(Fo^2^)+(0.0371P)^2^+0.8764P] where P=(Fo^2^+2Fc^2^)/3'
_refine_ls_weighting_scheme calc
_refine_ls_wR_factor_gt 0.0771
_refine_ls_wR_factor_ref 0.0787
_reflns_number_gt 2968
_reflns_number_total 3165
_reflns_threshold_expression >2sigma(I)
_cod_data_source_file c6cc07995d2.cif
_cod_data_source_block LJB_1H2O_240K
_cod_depositor_comments
;
The following automatic conversions were performed:

'_symmetry_cell_setting' value 'Triclinic' changed to 'triclinic'
according to
/usr/data/users/saulius/crontab/automatic-downloads/rss-feeds/RSC/lib/dictionaries/cif_core.dic
dictionary named 'cif_core.dic' version 2.4.2 from 2011-04-26.

Automatic conversion script
Id: cif_fix_values 4268 2015-11-12 08:31:59Z antanas 
;
_cod_original_sg_symbol_H-M P-1
_cod_database_code 7119417

loop_
_symmetry_equiv_pos_as_xyz
'x, y, z'
'-x, -y, -z'

loop_
_atom_site_label
_atom_site_type_symbol
_atom_site_fract_x
_atom_site_fract_y
_atom_site_fract_z
_atom_site_U_iso_or_equiv
_atom_site_adp_type
_atom_site_occupancy
_atom_site_symmetry_multiplicity
_atom_site_calc_flag
_atom_site_refinement_flags
Zn1 Zn 0.50573(3) 0.84862(3) 0.72077(2) 0.02517(10) Uani 1 1 d .
O1 O 0.3267(2) 0.8896(2) 0.55997(16) 0.0344(4) Uani 1 1 d .
O1W O 0.1372(5) 1.2021(4) 0.8116(3) 0.1129(14) Uani 1 1 d D
N1 N 0.6502(2) 1.0453(2) 0.81300(18) 0.0262(4) Uani 1 1 d .
C1 C 0.2200(3) 0.9462(3) 0.5949(2) 0.0316(5) Uani 1 1 d .
O2 O 0.2416(2) 0.9710(2) 0.70820(18) 0.0455(5) Uani 1 1 d .
N2 N 0.6593(3) 0.7583(2) 0.64202(19) 0.0283(4) Uani 1 1 d .
C2 C 0.0645(3) 0.9764(3) 0.4900(2) 0.0339(5) Uani 1 1 d .
H2 H 0.0582 0.9612 0.4057 0.041 Uiso 1 1 calc R
O3 O 0.3898(3) 0.6655(2) 0.77289(19) 0.0473(5) Uani 1 1 d .
C3 C 0.5003(4) 0.6456(3) 0.8780(2) 0.0355(6) Uani 1 1 d .
O4 O 0.6379(3) 0.7339(2) 0.92743(19) 0.0527(5) Uani 1 1 d .
C4 C 0.4593(4) 0.5098(3) 0.9403(2) 0.0356(5) Uani 1 1 d .
H4 H 0.3698 0.4338 0.8910 0.043 Uiso 1 1 calc R
C5 C 0.7018(4) 1.1501(3) 0.7481(3) 0.0395(6) Uani 1 1 d .
H5 H 0.6810 1.1272 0.6617 0.047 Uiso 1 1 calc R
C6 C 0.7850(4) 1.2914(3) 0.8026(3) 0.0491(7) Uani 1 1 d .
H6 H 0.8185 1.3625 0.7530 0.059 Uiso 1 1 calc R
C7 C 0.8191(3) 1.3288(3) 0.9296(3) 0.0398(6) Uani 1 1 d .
C8 C 0.7685(4) 1.2184(3) 0.9964(3) 0.0407(6) Uani 1 1 d .
H8 H 0.7912 1.2373 1.0836 0.049 Uiso 1 1 calc R
C9 C 0.6849(3) 1.0807(3) 0.9363(2) 0.0350(5) Uani 1 1 d .
H9 H 0.6505 1.0078 0.9842 0.042 Uiso 1 1 calc R
C10 C 0.9084(4) 1.4827(3) 0.9949(3) 0.0511(8) Uani 1 1 d .
H10A H 0.8466 1.5576 0.9471 0.061 Uiso 1 1 calc R
H10B H 0.9037 1.4890 1.0804 0.061 Uiso 1 1 calc R
C11 C 0.8235(3) 0.7520(3) 0.7076(2) 0.0340(5) Uani 1 1 d .
H11 H 0.8726 0.7930 0.7925 0.041 Uiso 1 1 calc R
C12 C 0.9242(3) 0.6880(3) 0.6560(2) 0.0380(6) Uani 1 1 d .
H12 H 1.0386 0.6837 0.7061 0.046 Uiso 1 1 calc R
C13 C 0.8568(4) 0.6300(3) 0.5304(2) 0.0347(5) Uani 1 1 d .
C14 C 0.6872(4) 0.6358(3) 0.4633(3) 0.0433(6) Uani 1 1 d .
H14 H 0.6353 0.5966 0.3780 0.052 Uiso 1 1 calc R
C15 C 0.5940(3) 0.6993(3) 0.5218(3) 0.0404(6) Uani 1 1 d .
H15 H 0.4780 0.7013 0.4746 0.049 Uiso 1 1 calc R
C16 C 0.9675(4) 0.5669(3) 0.4696(3) 0.0456(7) Uani 1 1 d .
H16A H 0.9005 0.5393 0.3792 0.055 Uiso 1 1 calc R
H16B H 1.0655 0.6440 0.4757 0.055 Uiso 1 1 calc R
H2W1 H 0.2155 1.2193 0.8950 0.19(3) Uiso 1 1 d RD
H1W1 H 0.1788 1.1166 0.7783 0.23(4) Uiso 1 1 d RD

loop_
_atom_site_aniso_label
_atom_site_aniso_U_11
_atom_site_aniso_U_22
_atom_site_aniso_U_33
_atom_site_aniso_U_23
_atom_site_aniso_U_13
_atom_site_aniso_U_12
Zn1 0.02520(15) 0.02287(15) 0.02574(15) -0.00135(10) 0.00715(11) 0.00465(10)
O1 0.0315(9) 0.0413(10) 0.0315(9) 0.0063(7) 0.0088(7) 0.0153(8)
O1W 0.106(3) 0.131(3) 0.077(2) -0.042(2) -0.0143(19) 0.067(2)
N1 0.0255(9) 0.0245(9) 0.0262(10) -0.0005(7) 0.0070(8) 0.0030(7)
C1 0.0279(12) 0.0296(12) 0.0339(13) 0.0036(10) 0.0063(10) 0.0063(10)
O2 0.0381(10) 0.0644(13) 0.0306(10) -0.0025(9) 0.0046(8) 0.0189(9)
N2 0.0308(10) 0.0264(10) 0.0291(10) 0.0003(8) 0.0112(8) 0.0086(8)
C2 0.0312(12) 0.0361(13) 0.0306(12) 0.0032(10) 0.0054(10) 0.0086(10)
O3 0.0477(11) 0.0588(13) 0.0439(11) 0.0261(9) 0.0212(9) 0.0199(10)
C3 0.0502(16) 0.0331(13) 0.0333(13) 0.0080(10) 0.0233(12) 0.0162(12)
O4 0.0778(15) 0.0344(10) 0.0401(11) 0.0048(8) 0.0216(11) -0.0076(10)
C4 0.0422(14) 0.0303(12) 0.0360(13) 0.0066(10) 0.0161(11) 0.0061(10)
C5 0.0483(16) 0.0363(14) 0.0304(13) 0.0007(11) 0.0136(12) -0.0013(12)
C6 0.0561(18) 0.0326(14) 0.0557(18) 0.0074(13) 0.0227(15) -0.0069(13)
C7 0.0304(13) 0.0307(13) 0.0484(16) -0.0097(11) 0.0052(11) 0.0005(10)
C8 0.0433(15) 0.0395(14) 0.0324(13) -0.0106(11) 0.0083(11) 0.0025(12)
C9 0.0419(14) 0.0324(13) 0.0301(13) -0.0007(10) 0.0143(11) 0.0026(11)
C10 0.0422(16) 0.0365(15) 0.067(2) -0.0128(14) 0.0144(15) -0.0018(12)
C11 0.0342(13) 0.0435(14) 0.0251(12) 0.0009(10) 0.0094(10) 0.0131(11)
C12 0.0333(13) 0.0501(16) 0.0352(13) 0.0058(11) 0.0128(11) 0.0192(12)
C13 0.0446(14) 0.0333(13) 0.0348(13) 0.0063(10) 0.0202(11) 0.0176(11)
C14 0.0441(15) 0.0493(16) 0.0336(14) -0.0135(12) 0.0094(12) 0.0133(13)
C15 0.0311(13) 0.0476(15) 0.0386(14) -0.0098(12) 0.0066(11) 0.0112(11)
C16 0.0593(18) 0.0492(17) 0.0445(16) 0.0109(13) 0.0304(14) 0.0280(14)

loop_
_atom_type_symbol
_atom_type_description
_atom_type_scat_dispersion_real
_atom_type_scat_dispersion_imag
_atom_type_scat_source
C C 0.0033 0.0016 'International Tables Vol C Tables 4.2.6.8 and 6.1.1.4'
H H 0.0000 0.0000 'International Tables Vol C Tables 4.2.6.8 and 6.1.1.4'
N N 0.0061 0.0033 'International Tables Vol C Tables 4.2.6.8 and 6.1.1.4'
O O 0.0106 0.0060 'International Tables Vol C Tables 4.2.6.8 and 6.1.1.4'
Zn Zn 0.2839 1.4301 'International Tables Vol C Tables 4.2.6.8 and 6.1.1.4'

loop_
_geom_angle_atom_site_label_1
_geom_angle_atom_site_label_2
_geom_angle_atom_site_label_3
_geom_angle
_geom_angle_site_symmetry_1
O1 Zn1 O3 103.38(8) .
O1 Zn1 N1 108.84(8) .
O3 Zn1 N1 134.60(8) .
O1 Zn1 N2 98.41(7) .
O3 Zn1 N2 101.15(8) .
N1 Zn1 N2 104.74(8) .
O1 Zn1 C3 131.59(8) .
O3 Zn1 C3 28.27(9) .
N1 Zn1 C3 111.57(8) .
N2 Zn1 C3 96.06(8) .
C1 O1 Zn1 105.27(15) .
C5 N1 C9 117.1(2) .
C5 N1 Zn1 119.80(17) .
C9 N1 Zn1 122.83(16) .
O2 C1 O1 122.2(2) .
O2 C1 C2 122.1(2) .
O1 C1 C2 115.7(2) .
C15 N2 C11 117.0(2) .
C15 N2 Zn1 120.15(17) .
C11 N2 Zn1 122.78(16) .
C2 C2 C1 123.2(3) 2_576
C3 O3 Zn1 102.80(18) .
O4 C3 O3 121.9(2) .
O4 C3 C4 121.1(2) .
O3 C3 C4 116.9(2) .
O4 C3 Zn1 73.06(14) .
O3 C3 Zn1 48.93(13) .
C4 C3 Zn1 165.5(2) .
C4 C4 C3 123.7(3) 2_667
N1 C5 C6 122.6(3) .
C7 C6 C5 120.4(3) .
C8 C7 C6 116.5(2) .
C8 C7 C10 120.6(3) .
C6 C7 C10 123.0(3) .
C9 C8 C7 120.3(2) .
N1 C9 C8 123.1(2) .
C10 C10 C7 112.6(3) 2_787
N2 C11 C12 122.7(2) .
C11 C12 C13 120.0(2) .
C14 C13 C12 117.2(2) .
C14 C13 C16 121.9(2) .
C12 C13 C16 121.0(2) .
C15 C14 C13 119.5(2) .
N2 C15 C14 123.6(2) .
C16 C16 C13 112.7(3) 2_766

loop_
_geom_bond_atom_site_label_1
_geom_bond_atom_site_label_2
_geom_bond_distance
_geom_bond_site_symmetry_2
Zn1 O1 1.9973(17) .
Zn1 O3 2.008(2) .
Zn1 N1 2.0320(19) .
Zn1 N2 2.0697(19) .
Zn1 C3 2.598(2) .
O1 C1 1.276(3) .
N1 C5 1.329(3) .
N1 C9 1.338(3) .
C1 O2 1.237(3) .
C1 C2 1.495(3) .
N2 C15 1.334(3) .
N2 C11 1.335(3) .
C2 C2 1.321(5) 2_576
O3 C3 1.262(3) .
C3 O4 1.241(3) .
C3 C4 1.492(3) .
C4 C4 1.309(5) 2_667
C5 C6 1.383(4) .
C6 C7 1.382(4) .
C7 C8 1.375(4) .
C7 C10 1.521(4) .
C8 C9 1.373(4) .
C10 C10 1.495(6) 2_787
C11 C12 1.379(3) .
C12 C13 1.385(4) .
C13 C14 1.376(4) .
C13 C16 1.513(3) .
C14 C15 1.375(4) .
C16 C16 1.498(5) 2_766
